data_7702339
loop_
_publ_author_name
'Arca, Massimiliano'
'Demartin, Francesco'
'Devillanova, Francesco A.'
'Garau, Alessandra'
'Isaia, Francesco'
'Lelj, Francesco'
'Lippolis, Vito'
'Pedraglio, Samuele'
'Verani, Gaetano'

_publ_section_title
;
 Synthesis, X-ray crystal structure and spectroscopic characterization of
 the new dithiolene [Pd(Et2timdt)2] and of its adduct with molecular
 diiodine [Pd(Et2timdt)2]&#x00B7;I2&#x00B7;CHCl3
 (Et2timdt&#x2005;=&#x2005;monoanion of
 1,3-diethylimidazolidine-2,4,5-trithione)
;
_journal_issue 22
_journal_name_full 'Journal of the Chemical Society, Dalton Transactions'
_journal_page_first 3731
_journal_paper_doi 10.1039/a805494k
_journal_year 1998
_chemical_formula_sum 'C15 H21 Cl3 I2 N4 Pd S6'
_chemical_formula_weight 916.31
_space_group_IT_number 6
_space_group_name_Hall 'P -2y'
_space_group_name_H-M_alt 'P 1 m 1'
_symmetry_cell_setting monoclinic
_symmetry_space_group_name_H-M 'P 1 m 1'
_audit_creation_date 98-09-10
_audit_creation_method 'from The Personal SDP version 2.1.1'
_audit_update_record
;
 ?
;
_cell_angle_alpha 90.0000(0)
_cell_angle_beta 102.83(4)
_cell_angle_gamma 90.0000(0)
_cell_formula_units_Z 4
_cell_length_a 21.724(9)
_cell_length_b 12.901(4)
_cell_length_c 11.004(6)
_cell_measurement_reflns_used 25
_cell_measurement_temperature 293
_cell_measurement_theta_max 11
_cell_measurement_theta_min 8
_cell_volume 3007(2)
_computing_cell_refinement 'CAD4 (Enraf Nonius)'
_computing_data_collection 'CAD4 (Enraf Nonius)'
_computing_data_reduction 'The Personal SDP, 1991'
_computing_molecular_graphics 'The Personal SDP (1991)'
_computing_publication_material 'The Personal SDP (1991)'
_computing_structure_refinement ' Full-matrix least-squares  (The Personal SDP, 1991)'
_computing_structure_solution ' SIR  (G. Cascarano and C. Giacovazzo, 1988) as implemented in The Personal SDP'
_diffrn_ambient_temperature 293
_diffrn_measurement_device 'CAD4 (Enraf Nonius)'
_diffrn_measurement_method omega
_diffrn_radiation_type 'Mo K\a'
_diffrn_radiation_wavelength 0.7107
_diffrn_reflns_limit_h_max 25
_diffrn_reflns_limit_h_min -25
_diffrn_reflns_limit_k_max 15
_diffrn_reflns_limit_k_min 0
_diffrn_reflns_limit_l_max 13
_diffrn_reflns_limit_l_min 0
_diffrn_reflns_number 2970
_diffrn_reflns_theta_max 25.00
_diffrn_reflns_theta_min 3.00
_diffrn_standards_decay_% 10.64
_diffrn_standards_interval_time 173
_diffrn_standards_number 3
_exptl_absorpt_coefficient_mu 332.55
_exptl_absorpt_correction_T_max 0.999
_exptl_absorpt_correction_T_min 0.683
_exptl_absorpt_correction_type empirical
_exptl_absorpt_process_details ' The correction was based on a series of psi-scans.'
_exptl_crystal_colour 'dark brown'
_exptl_crystal_density_diffrn 2.024
_exptl_crystal_description prismatic
_exptl_crystal_F_000 1752
_exptl_crystal_size_max 0.18
_exptl_crystal_size_mid 0.12
_exptl_crystal_size_min 0.10
_refine_diff_density_max 1.318
_refine_diff_density_min -.645
_refine_ls_extinction_coef 0.0000
_refine_ls_extinction_method 'secondary Zachariasen'
_refine_ls_goodness_of_fit_all 1.254
_refine_ls_goodness_of_fit_obs 1.913
_refine_ls_hydrogen_treatment noref
_refine_ls_matrix_type full
_refine_ls_number_constraints 27
_refine_ls_number_parameters 181
_refine_ls_number_reflns 1272
_refine_ls_number_restraints 0
_refine_ls_R_factor_all 0.304
_refine_ls_R_factor_obs 0.053
_refine_ls_shift/esd_max 0.454
_refine_ls_shift/esd_mean 0.040
_refine_ls_structure_factor_coef F
_refine_ls_weighting_scheme calc
_refine_ls_wR_factor_obs 0.064
_reflns_limit_h_max 25
_reflns_limit_h_min -25
_reflns_limit_k_max 15
_reflns_limit_k_min 0
_reflns_limit_l_max 13
_reflns_limit_l_min 0
_reflns_number_observed 1303
_reflns_number_total 2757
_reflns_observed_criterion ' refln observed if F~o~ > 2.0 * 3.00 * sigma(F~o~)'
_cod_data_source_file 805494k.txt
_cod_data_source_block compound_6
_cod_depositor_comments
;
The following automatic conversions were performed:

data name '_exptl_abosrpt_process_details' was replaced with
'_exptl_absorpt_process_details' as specified in the replacement file
'data/replacement-values/replacement_tags.lst'.

Automatic conversion script
Id: cif_correct_tags 9268 2022-04-12 08:56:07Z antanas 
;
_cod_original_cell_volume 3007.0(22)
_cod_original_sg_symbol_H-M 'C 1 2/m 1'
_cod_database_code 7702339

loop_
_symmetry_equiv_pos_as_xyz
+x,+y,+z
+x,-y,+z

loop_
_atom_site_aniso_label
_atom_site_aniso_U_11
_atom_site_aniso_U_22
_atom_site_aniso_U_33
_atom_site_aniso_U_12
_atom_site_aniso_U_13
_atom_site_aniso_U_23
_atom_site_aniso_type_symbol
I1 0.091(1) 0.209(3) 0.177(2) 0.0000(0) 0.044(1) 0.0000(0) I
I2 0.0739(9) 0.094(1) 0.089(1) 0.0000(0) -0.0015(8) 0.0000(0) I
PD 0.0474(7) 0.0517(9) 0.0467(7) 0.0000(0) 0.0160(5) 0.0000(0) PD
S1a 0.059(2) 0.054(2) 0.055(2) 0.004(2) 0.008(2) -0.003(2) S
S2a 0.069(3) 0.093(4) 0.060(3) 0.0000(0) -0.004(3) 0.0000(0) S
N1a 0.057(6) 0.056(7) 0.054(5) -0.011(6) 0.015(5) -0.004(6) N
C1a 0.051(6) 0.056(8) 0.046(6) 0.003(6) 0.015(5) -0.005(6) C
C2a 0.06(1) 0.05(1) 0.06(1) 0.0000(0) 0.021(8) 0.0000(0) C
C3a 0.073(8) 0.07(1) 0.09(1) -0.019(9) 0.006(8) 0.005(9) C
C4a 0.11(1) 0.09(1) 0.09(1) -0.03(1) 0.02(1) -0.01(1) C
S1b 0.064(2) 0.048(2) 0.057(2) 0.001(2) 0.015(2) -0.002(2) S
S2b 0.067(3) 0.096(4) 0.055(3) 0.0000(0) 0.005(3) 0.0000(0) S
N1b 0.050(5) 0.057(7) 0.045(5) -0.003(6) 0.011(4) 0.004(5) N
C1b 0.054(6) 0.043(7) 0.051(6) 0.005(6) 0.025(5) 0.005(6) C
C2b 0.033(8) 0.06(1) 0.038(9) 0.0000(0) 0.004(7) 0.0000(0) C
C3b 0.076(8) 0.06(1) 0.048(7) 0.008(8) 0.009(6) 0.009(7) C
C4b 0.10(1) 0.08(1) 0.09(1) 0.02(1) 0.018(9) 0.00(1) C
CL1s 0.32(1) 0.057(7) 0.43(2) 0.024(9) -0.16(1) -0.04(1) CL
CL2s 0.33(2) 0.16(2) 0.72(4) 0.0000(0) 0.31(2) 0.0000(0) CL
CS 0.04(2) 0.14(5) 0.7(1) 0.0000(0) -0.15(3) 0.0000(0) C

loop_
_atom_site_label
_atom_site_fract_x
_atom_site_fract_y
_atom_site_fract_z
_atom_site_occupancy
_atom_site_U_iso_or_equiv
_atom_site_thermal_displace_type
_atom_site_type_symbol
I1 0.92324(9) 0.0000(0) 0.5705(2) 0.50 0.179(1) Uani I
I2 0.81680(7) 0.0000(0) 0.6764(1) 0.50 0.0879(7) Uani I
PD 0.49156(6) 0.0000(0) 0.2345(1) 0.50 0.0559(5) Uani PD
S1a 0.5397(1) 0.1286(3) 0.3646(3) 1.00 0.061(2) Uani S
S2a 0.7074(3) 0.0000(0) 0.7830(5) 0.50 0.075(3) Uani S
N1a 0.6247(4) 0.0842(8) 0.5843(8) 1.00 0.058(5) Uani N
C1a 0.5830(5) 0.0521(9) 0.4772(9) 1.00 0.057(5) Uani C
C2a 0.6498(8) 0.0000(0) 0.645(2) 0.50 0.064(7) Uani C
C3a 0.6355(6) 0.195(1) 0.626(1) 1.00 0.077(8) Uani C
C4a 0.6849(7) 0.237(1) 0.569(1) 1.00 0.096(9) Uani C
S1b 0.4437(1) 0.1276(3) 0.1025(3) 1.00 0.063(2) Uani S
S2b 0.2915(2) 0.0000(0) -0.3307(5) 0.50 0.077(2) Uani S
N1b 0.3659(4) 0.0845(8) -0.1237(8) 1.00 0.056(4) Uani N
C1b 0.4024(5) 0.0544(9) -0.0149(9) 1.00 0.063(5) Uani C
C2b 0.3413(7) 0.0000(0) -0.196(1) 0.50 0.046(7) Uani C
C3b 0.3511(6) 0.193(1) -0.160(1) 1.00 0.073(6) Uani C
C4b 0.2986(7) 0.232(1) -0.102(1) 1.00 0.107(8) Uani C
CL1s 0.4257(7) 0.3917(9) 0.145(2) 0.60 0.22(1) Uani CL
CL2s 0.336(1) 0.5000(0) 0.138(3) 0.30 0.53(2) Uani CL
CS 0.414(2) 0.5000(0) 0.157(8) 0.30 0.25(5) Uani C
H3a1 0.6486(0) 0.1984(0) 0.7138(0) 1.00 0.1027(0) Uiso H
H3b1 0.3382(0) 0.1971(0) -0.2483(0) 1.00 0.0813(0) Uiso H
H3b2 0.3876(0) 0.2343(0) -0.1323(0) 1.00 0.0813(0) Uiso H
H3a2 0.5977(0) 0.2339(0) 0.5991(0) 1.00 0.1027(0) Uiso H
H4b1 0.2893(0) 0.3018(0) -0.1262(0) 1.00 0.1177(0) Uiso H
H4a1 0.6929(0) 0.3070(0) 0.5929(0) 1.00 0.1268(0) Uiso H
H4b2 0.2620(0) 0.1904(0) -0.1301(0) 1.00 0.1177(0) Uiso H
H4a2 0.7225(0) 0.1974(0) 0.5952(0) 1.00 0.1268(0) Uiso H
H4a3 0.6716(0) 0.2329(0) 0.4804(0) 1.00 0.1268(0) Uiso H
H4b3 0.3115(0) 0.2276(0) -0.0141(0) 1.00 0.1177(0) Uiso H

loop_
_atom_type_symbol
_atom_type_oxidation_number
_atom_type_number_in_cell
_atom_type_scat_dispersion_real
_atom_type_scat_dispersion_imag
_atom_type_scat_source
I 0 8 -.7260 1.8120 'International Tables Vol IV Table 2.2A'
PD 0 4 -1.177 1.0070 'International Tables Vol IV Table 2.2A'
CL 0 12 0.1320 0.1590 'International Tables Vol IV Table 2.2A'
S 0 24 0.1100 0.1240 'International Tables Vol IV Table 2.2A'
N 0 16 0.0040 0.0030 'International Tables Vol IV Table 2.2A'
C 0 60 0.0020 0.0020 'International Tables Vol IV Table 2.2A'
H 0 84 0.0000 0.0000 'International Tables Vol IV Table 2.2A'

loop_
_diffrn_attenuator_code
_diffrn_attenuator_scale
1 17.023

loop_
_geom_angle_atom_site_label_1
_geom_angle_atom_site_label_2
_geom_angle_atom_site_label_3
_geom_angle
_geom_angle_site_symmetry_1
_geom_angle_site_symmetry_2
_geom_angle_site_symmetry_3
_geom_angle_publ_flag
S1a PD S1a 93.0(1) 1_555 1_555 2_555 yes
S1a PD S1b 87.4(1) 1_555 1_555 1_555 yes
S1a PD S1b 179.3(1) 1_555 1_555 2_555 yes
S1a PD S1b 179.3(1) 2_555 1_555 1_555 yes
S1a PD S1b 87.4(1) 2_555 1_555 2_555 yes
S1b PD S1b 92.1(1) 1_555 1_555 2_555 yes
PD S1a C1a 97.9(4) 1_555 1_555 1_555 yes
C1a N1a C2a 107.5(10) 1_555 1_555 1_555 yes
C1a N1a C3a 124.9(10) 1_555 1_555 1_555 yes
C2a N1a C3a 127.4(9) 1_555 1_555 1_555 yes
S1a C1a N1a 126.9(9) 1_555 1_555 1_555 yes
S1a C1a C1a 125.6(8) 1_555 1_555 2_555 yes
N1a C1a C1a 107.5(9) 1_555 1_555 2_555 yes
S2a C2a N1a 125.0(7) 1_555 1_555 1_555 yes
S2a C2a N1a 125.0(7) 1_555 1_555 2_555 yes
N1a C2a N1a 109.9(12) 1_555 1_555 2_555 yes
N1a C3a C4a 107.5(12) 1_555 1_555 1_555 yes
N1a C3a H3a1 110.0(13) 1_555 1_555 1_555 yes
N1a C3a H3a2 110.0(11) 1_555 1_555 1_555 yes
C4a C3a H3a1 110.0(12) 1_555 1_555 1_555 yes
C4a C3a H3a2 110.0(14) 1_555 1_555 1_555 yes
H3a1 C3a H3a2 109.5(15) 1_555 1_555 1_555 yes
C3a C4a H4a1 109.5(15) 1_555 1_555 1_555 yes
C3a C4a H4a2 109.5(15) 1_555 1_555 1_555 yes
C3a C4a H4a3 109.5(13) 1_555 1_555 1_555 yes
H4a1 C4a H4a2 109.5(14) 1_555 1_555 1_555 yes
H4a1 C4a H4a3 109.5(16) 1_555 1_555 1_555 yes
H4a2 C4a H4a3 109.5(16) 1_555 1_555 1_555 yes
PD S1b C1b 99.9(4) 1_555 1_555 1_555 yes
C1b N1b C2b 111.3(10) 1_555 1_555 1_555 yes
C1b N1b C3b 124.8(9) 1_555 1_555 1_555 yes
C2b N1b C3b 123.9(8) 1_555 1_555 1_555 yes
S1b C1b N1b 129.1(9) 1_555 1_555 1_555 yes
S1b C1b C1b 124.0(8) 1_555 1_555 2_555 yes
N1b C1b C1b 106.9(9) 1_555 1_555 2_555 yes
S2b C2b N1b 128.1(6) 1_555 1_555 1_555 yes
S2b C2b N1b 128.1(6) 1_555 1_555 2_555 yes
N1b C2b N1b 103.6(10) 1_555 1_555 2_555 yes
N1b C3b C4b 109.9(11) 1_555 1_555 1_555 yes
N1b C3b H3b1 109.4(12) 1_555 1_555 1_555 yes
N1b C3b H3b2 109.4(11) 1_555 1_555 1_555 yes
C4b C3b H3b1 109.4(11) 1_555 1_555 1_555 yes
C4b C3b H3b2 109.4(12) 1_555 1_555 1_555 yes
H3b1 C3b H3b2 109.5(14) 1_555 1_555 1_555 yes
C3b C4b H4b1 109.5(14) 1_555 1_555 1_555 yes
C3b C4b H4b2 109.5(14) 1_555 1_555 1_555 yes
C3b C4b H4b3 109.5(12) 1_555 1_555 1_555 yes
H4b1 C4b H4b2 109.5(13) 1_555 1_555 1_555 yes
H4b1 C4b H4b3 109.5(16) 1_555 1_555 1_555 yes
H4b2 C4b H4b3 109.5(16) 1_555 1_555 1_555 yes
CL1s CS CL1s 154.1(54) 1_555 1_555 2_565 yes
CL1s CS CL2s 101.0(15) 1_555 1_555 1_555 yes
CL1s CS CL2s 101.0(15) 2_565 1_555 1_555 yes
I1 I1 I2 178.5(1) *_756 1_555 1_555 yes

loop_
_geom_bond_atom_site_label_1
_geom_bond_atom_site_label_2
_geom_bond_distance
_geom_bond_site_symmetry_1
_geom_bond_site_symmetry_2
_geom_bond_publ_flag
I2 S2a 2.875(6) 1_555 1_555 yes
I2 S2a 2.875(6) 1_555 2_555 yes
I2 S2b 4.004(5) 1_555 *_655 yes
I2 S2b 4.004(5) 1_555 *_655 yes
PD S1a 2.287(3) 1_555 1_555 yes
PD S1a 2.287(3) 1_555 2_555 yes
PD S1b 2.286(3) 1_555 1_555 yes
PD S1b 2.286(3) 1_555 2_555 yes
S1a C1a 1.697(11) 1_555 1_555 yes
S2a C2a 1.740(16) 1_555 1_555 yes
S2a C2a 1.740(16) 1_555 2_555 yes
N1a C1a 1.382(13) 1_555 1_555 yes
N1a C2a 1.327(13) 1_555 1_555 yes
N1a C2a 1.327(13) 1_555 2_555 yes
N1a C3a 1.504(18) 1_555 1_555 yes
C1a C1a 1.343(17) 1_555 2_555 yes
C3a C4a 1.460(22) 1_555 1_555 yes
C3a H3a1 0.950(14) 1_555 1_555 yes
C3a H3a2 0.950(14) 1_555 1_555 yes
C4a H4a1 0.950(18) 1_555 1_555 yes
C4a H4a2 0.950(15) 1_555 1_555 yes
C4a H4a3 0.950(14) 1_555 1_555 yes
S1b C1b 1.689(11) 1_555 1_555 yes
S2b C2b 1.626(14) 1_555 1_555 yes
S2b C2b 1.626(14) 1_555 2_555 yes
N1b C1b 1.339(12) 1_555 1_555 yes
N1b C2b 1.388(13) 1_555 1_555 yes
N1b C2b 1.388(13) 1_555 2_555 yes
N1b C3b 1.469(17) 1_555 1_555 yes
C1b C1b 1.403(17) 1_555 2_555 yes
C3b C4b 1.510(21) 1_555 1_555 yes
C3b H3b1 0.950(12) 1_555 1_555 yes
C3b H3b2 0.950(13) 1_555 1_555 yes
C4b H4b1 0.950(17) 1_555 1_555 yes
C4b H4b2 0.950(15) 1_555 1_555 yes
C4b H4b3 0.950(14) 1_555 1_555 yes
CL1s CS 1.433(19) 1_555 1_555 yes
CL1s CS 1.433(19) 1_555 2_565 yes
CL2s CS 1.654(46) 1_555 1_555 yes
CL2s CS 1.654(46) 1_555 2_565 yes
I1 I1 3.978(3) 1_555 *_756 yes
I1 I1 3.978(3) 1_555 *_756 yes
I1 I2 2.811(3) 1_555 1_555 yes
I1 I2 2.811(3) 1_555 2_555 yes

loop_
_reflns_scale_group_code
_reflns_scale_meas_F
1 1.786517
